data_7216673
loop_
_publ_author_name
'Zhao, Tingting'
'Zhang, Lirong'
'Wang, Dongmei'
'Li, Guanghua'
'Huo, Qisheng'
'Liu, Yunling'

_publ_section_title
;
 Rational design and synthesis of a series of 3D lanthanide metal--organic
 frameworks with different structures driven by reaction conditions
;
_journal_issue 44
_journal_name_full CrystEngComm
_journal_page_first 10181
_journal_paper_doi 10.1039/C4CE00858H
_journal_volume 16
_journal_year 2014
_chemical_formula_moiety 'C8 H5 Ce K N4 O10.50 S2'
_chemical_formula_sum 'C8 H5 Ce K N4 O10.5 S2'
_chemical_formula_weight 568.50
_chemical_melting_point ?
_chemical_name_systematic
; 
 ? 
;
_space_group_IT_number 15
_symmetry_cell_setting monoclinic
_symmetry_space_group_name_Hall '-C 2yc'
_symmetry_space_group_name_H-M 'C 1 2/c 1'
_atom_sites_solution_hydrogens geom
_atom_sites_solution_primary direct
_atom_sites_solution_secondary difmap
_audit_creation_method SHELXL-97
_cell_angle_alpha 90.00
_cell_angle_beta 91.6990(10)
_cell_angle_gamma 90.00
_cell_formula_units_Z 8
_cell_length_a 18.1735(7)
_cell_length_b 8.3436(3)
_cell_length_c 20.5557(8)
_cell_measurement_reflns_used 2748
_cell_measurement_temperature 296(2)
_cell_measurement_theta_max 25.06
_cell_measurement_theta_min 1.98
_cell_volume 3115.5(2)
_computing_cell_refinement 'Bruker SMART'
_computing_data_collection 'Bruker SMART'
_computing_data_reduction 'Bruker SAINT'
_computing_molecular_graphics SHELXP-97
_computing_publication_material SHELXTL
_computing_structure_refinement 'SHELXL-97 (Sheldrick, 1997)'
_computing_structure_solution 'SHELXS-97 (Sheldrick, 1990)'
_diffrn_ambient_temperature 296(2)
_diffrn_detector_area_resol_mean 9.00cm
_diffrn_measured_fraction_theta_full 0.998
_diffrn_measured_fraction_theta_max 0.998
_diffrn_measurement_device_type 'CCD area detector'
_diffrn_measurement_method 'phi and omega scans'
_diffrn_radiation_monochromator graphite
_diffrn_radiation_source 'fine-focus sealed tube'
_diffrn_radiation_type MoK\a
_diffrn_radiation_wavelength 0.71073
_diffrn_reflns_av_R_equivalents 0.0158
_diffrn_reflns_av_sigmaI/netI 0.0175
_diffrn_reflns_limit_h_max 21
_diffrn_reflns_limit_h_min -14
_diffrn_reflns_limit_k_max 9
_diffrn_reflns_limit_k_min -9
_diffrn_reflns_limit_l_max 22
_diffrn_reflns_limit_l_min -24
_diffrn_reflns_number 7700
_diffrn_reflns_theta_full 25.06
_diffrn_reflns_theta_max 25.06
_diffrn_reflns_theta_min 1.98
_diffrn_standards_decay_% none
_diffrn_standards_interval_count none
_diffrn_standards_interval_time none
_diffrn_standards_number none
_exptl_absorpt_coefficient_mu 3.525
_exptl_absorpt_correction_T_max 0.4471
_exptl_absorpt_correction_T_min 0.3583
_exptl_absorpt_correction_type empirical
_exptl_absorpt_process_details SADABS
_exptl_crystal_colour colourless
_exptl_crystal_density_diffrn 2.424
_exptl_crystal_density_meas ?
_exptl_crystal_density_method 'not measured'
_exptl_crystal_description block
_exptl_crystal_F_000 2192
_exptl_crystal_size_max 0.24
_exptl_crystal_size_mid 0.20
_exptl_crystal_size_min 0.17
_refine_diff_density_max 0.430
_refine_diff_density_min -0.356
_refine_diff_density_rms 0.074
_refine_ls_extinction_method none
_refine_ls_goodness_of_fit_ref 1.089
_refine_ls_hydrogen_treatment mixed
_refine_ls_matrix_type full
_refine_ls_number_parameters 255
_refine_ls_number_reflns 2748
_refine_ls_number_restraints 9
_refine_ls_restrained_S_all 1.098
_refine_ls_R_factor_all 0.0210
_refine_ls_R_factor_gt 0.0187
_refine_ls_shift/su_max 0.001
_refine_ls_shift/su_mean 0.000
_refine_ls_structure_factor_coef Fsqd
_refine_ls_weighting_details 'calc w=1/[\s^2^(Fo^2^)+(0.0235P)^2^+5.6664P] where P=(Fo^2^+2Fc^2^)/3'
_refine_ls_weighting_scheme calc
_refine_ls_wR_factor_gt 0.0475
_refine_ls_wR_factor_ref 0.0494
_reflns_number_gt 2492
_reflns_number_total 2748
_reflns_threshold_expression >2sigma(I)
_cod_data_source_file c4ce00858h2.cif
_cod_data_source_block compound2
_cod_depositor_comments
;
The following automatic conversions were performed:

'_chemical_melting_point' value 'not measured' was changed to '?' -
the value is undefined or not given.

Automatic conversion script
Id: cif_fix_values 2281 2013-09-26 08:29:07Z andrius 

 Adding full bibliography for 7216672--7216683.cif.

The following automatic conversions were performed:

'_exptl_crystal_density_meas' value 'none' was changed to '?' - the
value is perceived as not measured.

Automatic conversion script
Id: cif_fix_values 3008 2015-01-20 13:52:24Z robertas 
;
_cod_original_sg_symbol_H-M c2/c
_cod_original_formula_sum 'C8 H5 Ce K N4 O10.50 S2'
_cod_database_code 7216673

loop_
_symmetry_equiv_pos_as_xyz
'x, y, z'
'-x, y, -z+1/2'
'x+1/2, y+1/2, z'
'-x+1/2, y+1/2, -z+1/2'
'-x, -y, -z'
'x, -y, z-1/2'
'-x+1/2, -y+1/2, -z'
'x+1/2, -y+1/2, z-1/2'

loop_
_atom_site_label
_atom_site_type_symbol
_atom_site_fract_x
_atom_site_fract_y
_atom_site_fract_z
_atom_site_U_iso_or_equiv
_atom_site_adp_type
_atom_site_occupancy
_atom_site_symmetry_multiplicity
_atom_site_calc_flag
_atom_site_refinement_flags
Ce1 Ce 0.206832(7) 0.003757(15) 0.479582(7) 0.01498(7) Uani 1 1 d .
K1 K 0.00432(4) -0.00316(7) 0.59912(4) 0.03143(17) Uani 1 1 d D
S1 S 0.15570(5) -0.45069(11) 0.21074(4) 0.0407(2) Uani 1 1 d .
S2 S -0.02373(5) -0.49953(8) 0.62728(4) 0.03202(19) Uani 1 1 d .
O1 O 0.13074(10) -0.1173(2) 0.37917(9) 0.0262(4) Uani 1 1 d .
O2 O 0.25096(10) -0.1563(2) 0.38610(9) 0.0240(4) Uani 1 1 d .
O3 O 0.28187(12) -0.5254(2) 0.40199(10) 0.0287(5) Uani 1 1 d .
O4 O 0.36577(12) -0.4413(3) 0.33264(11) 0.0459(6) Uani 1 1 d .
O5 O 0.10132(10) -0.1609(2) 0.52023(10) 0.0272(4) Uani 1 1 d .
O6 O 0.17698(10) -0.3538(2) 0.49359(9) 0.0264(4) Uani 1 1 d .
O7 O 0.18551(9) -0.6855(2) 0.52119(9) 0.0234(4) Uani 1 1 d .
O8 O 0.08743(9) -0.8347(2) 0.50245(10) 0.0243(4) Uani 1 1 d .
O9 O 0.19070(13) 0.1996(3) 0.38643(10) 0.0375(5) Uani 1 1 d D
H9A H 0.218(2) 0.299(3) 0.3836(19) 0.080 Uiso 1 1 d D
H9B H 0.162(2) 0.183(5) 0.3470(14) 0.080 Uiso 1 1 d D
N1 N 0.13426(13) -0.3077(3) 0.26139(11) 0.0279(5) Uani 1 1 d .
N2 N 0.22968(17) -0.5170(3) 0.24895(14) 0.0368(7) Uani 1 1 d .
N3 N 0.02211(12) -0.3545(3) 0.59557(11) 0.0244(5) Uani 1 1 d .
N4 N 0.01789(12) -0.6492(3) 0.59375(12) 0.0254(5) Uani 1 1 d .
C1 C 0.18547(13) -0.3071(3) 0.30811(12) 0.0186(5) Uani 1 1 d .
C2 C 0.23965(14) -0.4276(3) 0.30107(12) 0.0213(6) Uani 1 1 d .
C3 C 0.18819(14) -0.1838(3) 0.36088(12) 0.0198(5) Uani 1 1 d .
C4 C 0.30249(15) -0.4657(3) 0.34863(13) 0.0226(6) Uani 1 1 d .
C5 C 0.07287(13) -0.4177(3) 0.55804(12) 0.0169(5) Uani 1 1 d .
C6 C 0.07003(13) -0.5891(3) 0.55719(12) 0.0178(5) Uani 1 1 d .
C7 C 0.12110(13) -0.3033(3) 0.52127(12) 0.0177(5) Uani 1 1 d .
C8 C 0.11719(13) -0.7097(3) 0.52336(12) 0.0170(5) Uani 1 1 d .
O1W O -0.08498(16) -0.1935(3) 0.71674(12) 0.0583(7) Uani 1 1 d D
O2W O 0.0000 0.0989(5) 0.7500 0.0791(14) Uani 1 2 d SD
H2 H 0.0376(18) 0.178(4) 0.758(2) 0.080 Uiso 1 1 d D
H1B H -0.1161(17) -0.132(3) 0.7488(13) 0.080 Uiso 1 1 d D
H1A H -0.0534(14) -0.271(4) 0.7449(14) 0.080 Uiso 1 1 d D

loop_
_atom_site_aniso_label
_atom_site_aniso_U_11
_atom_site_aniso_U_22
_atom_site_aniso_U_33
_atom_site_aniso_U_23
_atom_site_aniso_U_13
_atom_site_aniso_U_12
Ce1 0.01245(10) 0.01585(10) 0.01665(10) -0.00107(5) 0.00072(6) 0.00099(5)
K1 0.0206(3) 0.0234(3) 0.0504(5) -0.0048(3) 0.0024(3) 0.0028(2)
S1 0.0446(5) 0.0474(5) 0.0290(4) -0.0155(4) -0.0165(4) 0.0136(4)
S2 0.0293(4) 0.0243(4) 0.0437(5) 0.0028(3) 0.0218(4) 0.0016(3)
O1 0.0195(10) 0.0289(10) 0.0303(11) -0.0065(8) 0.0032(8) 0.0047(8)
O2 0.0210(10) 0.0283(10) 0.0226(10) -0.0071(8) 0.0006(8) 0.0014(8)
O3 0.0358(12) 0.0298(11) 0.0203(11) 0.0026(8) -0.0021(9) -0.0008(8)
O4 0.0211(11) 0.0861(18) 0.0306(13) 0.0054(12) 0.0020(9) 0.0032(12)
O5 0.0305(11) 0.0145(10) 0.0370(12) 0.0008(8) 0.0113(8) -0.0023(8)
O6 0.0169(9) 0.0341(11) 0.0284(11) 0.0093(9) 0.0056(8) 0.0060(8)
O7 0.0134(9) 0.0214(10) 0.0356(11) -0.0045(8) 0.0037(8) -0.0002(7)
O8 0.0167(9) 0.0159(9) 0.0403(12) -0.0056(8) 0.0003(8) 0.0005(7)
O9 0.0559(15) 0.0290(11) 0.0270(12) 0.0058(9) -0.0094(10) -0.0124(10)
N1 0.0267(13) 0.0323(13) 0.0245(13) -0.0018(10) -0.0038(10) 0.0019(10)
N2 0.0440(17) 0.0390(16) 0.0266(15) -0.0132(11) -0.0095(13) 0.0163(12)
N3 0.0227(12) 0.0196(12) 0.0316(13) 0.0013(10) 0.0087(10) 0.0005(9)
N4 0.0227(12) 0.0190(12) 0.0351(14) 0.0024(10) 0.0095(10) -0.0007(9)
C1 0.0177(13) 0.0211(13) 0.0170(13) 0.0016(10) 0.0014(10) -0.0031(10)
C2 0.0234(14) 0.0236(14) 0.0171(13) -0.0006(11) 0.0024(10) 0.0004(11)
C3 0.0208(14) 0.0193(13) 0.0193(13) 0.0027(10) 0.0019(10) -0.0017(11)
C4 0.0262(16) 0.0241(14) 0.0173(14) -0.0033(11) -0.0001(11) 0.0051(11)
C5 0.0148(12) 0.0162(13) 0.0196(13) -0.0003(10) 0.0007(10) 0.0015(10)
C6 0.0128(12) 0.0174(13) 0.0233(14) 0.0013(10) -0.0003(10) 0.0001(10)
C7 0.0166(13) 0.0187(14) 0.0179(13) 0.0001(10) -0.0006(10) -0.0028(10)
C8 0.0157(13) 0.0146(13) 0.0208(13) 0.0030(10) 0.0012(10) 0.0017(10)
O1W 0.0683(18) 0.0643(18) 0.0423(15) -0.0079(13) -0.0011(12) 0.0028(14)
O2W 0.036(2) 0.039(2) 0.163(5) 0.000 0.007(2) 0.000

loop_
_atom_type_symbol
_atom_type_description
_atom_type_scat_dispersion_real
_atom_type_scat_dispersion_imag
_atom_type_scat_source
C C 0.0033 0.0016 'International Tables Vol C Tables 4.2.6.8 and 6.1.1.4'
H H 0.0000 0.0000 'International Tables Vol C Tables 4.2.6.8 and 6.1.1.4'
N N 0.0061 0.0033 'International Tables Vol C Tables 4.2.6.8 and 6.1.1.4'
O O 0.0106 0.0060 'International Tables Vol C Tables 4.2.6.8 and 6.1.1.4'
S S 0.1246 0.1234 'International Tables Vol C Tables 4.2.6.8 and 6.1.1.4'
K K 0.2009 0.2494 'International Tables Vol C Tables 4.2.6.8 and 6.1.1.4'
Ce Ce -0.2486 2.6331 'International Tables Vol C Tables 4.2.6.8 and 6.1.1.4'

loop_
_geom_angle_atom_site_label_1
_geom_angle_atom_site_label_2
_geom_angle_atom_site_label_3
_geom_angle
_geom_angle_site_symmetry_1
_geom_angle_site_symmetry_3
O3 Ce1 O7 85.30(7) 7_546 7_546
O3 Ce1 O2 142.03(6) 7_546 .
O7 Ce1 O2 92.92(6) 7_546 .
O3 Ce1 O6 76.82(7) 7_546 7_546
O7 Ce1 O6 69.25(6) 7_546 7_546
O2 Ce1 O6 67.24(6) . 7_546
O3 Ce1 O5 75.67(7) 7_546 .
O7 Ce1 O5 160.86(7) 7_546 .
O2 Ce1 O5 103.22(6) . .
O6 Ce1 O5 107.44(6) 7_546 .
O3 Ce1 O9 135.34(7) 7_546 .
O7 Ce1 O9 70.92(7) 7_546 .
O2 Ce1 O9 78.18(7) . .
O6 Ce1 O9 124.64(7) 7_546 .
O5 Ce1 O9 122.08(7) . .
O3 Ce1 O8 80.11(6) 7_546 1_565
O7 Ce1 O8 110.27(6) 7_546 1_565
O2 Ce1 O8 134.76(6) . 1_565
O6 Ce1 O8 156.88(6) 7_546 1_565
O5 Ce1 O8 64.98(6) . 1_565
O9 Ce1 O8 73.99(7) . 1_565
O3 Ce1 O1 146.16(6) 7_546 .
O7 Ce1 O1 128.51(6) 7_546 .
O2 Ce1 O1 50.78(6) . .
O6 Ce1 O1 113.50(6) 7_546 .
O5 Ce1 O1 70.49(6) . .
O9 Ce1 O1 67.06(6) . .
O8 Ce1 O1 85.38(6) 1_565 .
O3 Ce1 O7 68.31(6) 7_546 1_565
O7 Ce1 O7 62.93(6) 7_546 1_565
O2 Ce1 O7 142.50(6) . 1_565
O6 Ce1 O7 121.78(6) 7_546 1_565
O5 Ce1 O7 107.09(5) . 1_565
O9 Ce1 O7 67.26(6) . 1_565
O8 Ce1 O7 48.24(5) 1_565 1_565
O1 Ce1 O7 121.62(5) . 1_565
O3 Ce1 C3 151.55(7) 7_546 .
O7 Ce1 C3 113.36(7) 7_546 .
O2 Ce1 C3 25.50(6) . .
O6 Ce1 C3 89.56(7) 7_546 .
O5 Ce1 C3 85.07(7) . .
O9 Ce1 C3 72.82(7) . .
O8 Ce1 C3 110.62(7) 1_565 .
O1 Ce1 C3 25.44(6) . .
O7 Ce1 C3 138.66(6) 1_565 .
O3 Ce1 C8 71.18(7) 7_546 1_565
O7 Ce1 C8 87.18(6) 7_546 1_565
O2 Ce1 C8 146.73(6) . 1_565
O6 Ce1 C8 141.56(6) 7_546 1_565
O5 Ce1 C8 84.90(6) . 1_565
O9 Ce1 C8 70.44(7) . 1_565
O8 Ce1 C8 23.90(6) 1_565 1_565
O1 Ce1 C8 104.95(6) . 1_565
O7 Ce1 C8 24.45(6) 1_565 1_565
C3 Ce1 C8 128.33(7) . 1_565
O3 Ce1 K1 116.17(5) 7_546 5_556
O7 Ce1 K1 136.49(4) 7_546 5_556
O2 Ce1 K1 90.79(4) . 5_556
O6 Ce1 K1 148.89(5) 7_546 5_556
O5 Ce1 K1 54.61(5) . 5_556
O9 Ce1 K1 67.52(5) . 5_556
O8 Ce1 K1 45.68(4) 1_565 5_556
O1 Ce1 K1 40.12(4) . 5_556
O7 Ce1 K1 89.15(4) 1_565 5_556
C3 Ce1 K1 65.56(5) . 5_556
C8 Ce1 K1 67.45(5) 1_565 5_556
O1 K1 O4 138.50(7) 5_556 7_546
O1 K1 O5 150.75(7) 5_556 .
O4 K1 O5 70.50(7) 7_546 .
O1 K1 O8 115.33(6) 5_556 1_565
O4 K1 O8 88.53(6) 7_546 1_565
O5 K1 O8 58.25(6) . 1_565
O1 K1 N3 118.32(6) 5_556 .
O4 K1 N3 75.65(8) 7_546 .
O5 K1 N3 55.95(6) . .
O8 K1 N3 113.93(6) 1_565 .
O1 K1 O8 77.93(5) 5_556 5_546
O4 K1 O8 137.74(7) 7_546 5_546
O5 K1 O8 74.00(6) . 5_546
O8 K1 O8 91.84(5) 1_565 5_546
N3 K1 O8 65.70(6) . 5_546
O1 K1 N4 73.31(6) 5_556 1_565
O4 K1 N4 96.64(8) 7_546 1_565
O5 K1 N4 113.40(6) . 1_565
O8 K1 N4 56.32(6) 1_565 1_565
N3 K1 N4 168.28(7) . 1_565
O8 K1 N4 118.33(6) 5_546 1_565
O1 K1 O2W 72.20(5) 5_556 .
O4 K1 O2W 66.30(6) 7_546 .
O5 K1 O2W 136.49(6) . .
O8 K1 O2W 124.12(7) 1_565 .
N3 K1 O2W 107.00(8) . .
O8 K1 O2W 140.44(5) 5_546 .
N4 K1 O2W 77.11(8) 1_565 .
O1 K1 O1W 66.13(7) 5_556 .
O4 K1 O1W 88.80(7) 7_546 .
O5 K1 O1W 121.90(7) . .
O8 K1 O1W 177.03(6) 1_565 .
N3 K1 O1W 66.60(7) . .
O8 K1 O1W 91.01(6) 5_546 .
N4 K1 O1W 122.76(7) 1_565 .
O2W K1 O1W 53.43(7) . .
O1 K1 O5 57.80(5) 5_556 5_556
O4 K1 O5 154.71(7) 7_546 5_556
O5 K1 O5 97.25(5) . 5_556
O8 K1 O5 66.40(5) 1_565 5_556
N3 K1 O5 116.57(6) . 5_556
O8 K1 O5 51.23(5) 5_546 5_556
N4 K1 O5 67.27(6) 1_565 5_556
O2W K1 O5 124.45(6) . 5_556
O1W K1 O5 116.18(6) . 5_556
O1 K1 K1 98.76(5) 5_556 5_556
O4 K1 K1 121.30(6) 7_546 5_556
O5 K1 K1 54.95(5) . 5_556
O8 K1 K1 46.57(4) 1_565 5_556
N3 K1 K1 89.38(5) . 5_556
O8 K1 K1 45.27(4) 5_546 5_556
N4 K1 K1 87.17(5) 1_565 5_556
O2W K1 K1 163.52(7) . 5_556
O1W K1 K1 136.27(5) . 5_556
O5 K1 K1 42.31(3) 5_556 5_556
O1 K1 Ce1 39.20(4) 5_556 5_556
O4 K1 Ce1 167.37(6) 7_546 5_556
O5 K1 Ce1 111.83(5) . 5_556
O8 K1 Ce1 103.29(4) 1_565 5_556
N3 K1 Ce1 95.20(5) . 5_556
O8 K1 Ce1 39.10(3) 5_546 5_556
N4 K1 Ce1 93.68(5) 1_565 5_556
O2W K1 Ce1 109.243(19) . 5_556
O1W K1 Ce1 79.48(5) . 5_556
O5 K1 Ce1 37.70(3) 5_556 5_556
K1 K1 Ce1 66.387(18) 5_556 5_556
N2 S1 N1 98.56(12) . .
N3 S2 N4 98.76(13) . .
C3 O1 Ce1 88.99(15) . .
C3 O1 K1 170.33(17) . 5_556
Ce1 O1 K1 100.68(6) . 5_556
C3 O2 Ce1 96.14(15) . .
C4 O3 Ce1 144.33(18) . 7_546
C4 O4 K1 129.43(19) . 7_546
C7 O5 Ce1 107.73(16) . .
C7 O5 K1 129.43(17) . .
Ce1 O5 K1 116.07(7) . .
C7 O5 K1 124.13(16) . 5_556
Ce1 O5 K1 87.69(5) . 5_556
K1 O5 K1 82.75(5) . 5_556
C7 O6 Ce1 139.38(17) . 7_546
C8 O7 Ce1 151.42(16) . 7_546
C8 O7 Ce1 90.45(14) . 1_545
Ce1 O7 Ce1 117.07(6) 7_546 1_545
C8 O8 Ce1 98.03(14) . 1_545
C8 O8 K1 113.55(16) . 1_545
Ce1 O8 K1 109.06(6) 1_545 1_545
C8 O8 K1 148.86(16) . 5_546
Ce1 O8 K1 95.22(6) 1_545 5_546
K1 O8 K1 88.16(5) 1_545 5_546
Ce1 O9 H9A 123(2) . .
Ce1 O9 H9B 126(2) . .
H9A O9 H9B 110(2) . .
C1 N1 S1 106.86(19) . .
C2 N2 S1 107.0(2) . .
C5 N3 S2 108.19(18) . .
C5 N3 K1 119.13(16) . .
S2 N3 K1 132.48(12) . .
C6 N4 S2 107.41(18) . .
C6 N4 K1 117.37(17) . 1_545
S2 N4 K1 135.21(12) . 1_545
N1 C1 C2 113.6(2) . .
N1 C1 C3 122.6(2) . .
C2 C1 C3 123.6(2) . .
N2 C2 C1 114.0(2) . .
N2 C2 C4 119.3(2) . .
C1 C2 C4 126.6(2) . .
O1 C3 O2 123.3(2) . .
O1 C3 C1 120.9(2) . .
O2 C3 C1 115.7(2) . .
O1 C3 Ce1 65.57(14) . .
O2 C3 Ce1 58.36(13) . .
C1 C3 Ce1 168.29(17) . .
O4 C4 O3 126.9(3) . .
O4 C4 C2 119.3(3) . .
O3 C4 C2 113.8(2) . .
N3 C5 C6 112.2(2) . .
N3 C5 C7 117.5(2) . .
C6 C5 C7 130.2(2) . .
N4 C6 C5 113.4(2) . .
N4 C6 C8 115.8(2) . .
C5 C6 C8 130.8(2) . .
O5 C7 O6 123.6(2) . .
O5 C7 C5 116.1(2) . .
O6 C7 C5 120.3(2) . .
O8 C8 O7 122.7(2) . .
O8 C8 C6 118.2(2) . .
O7 C8 C6 119.0(2) . .
O8 C8 Ce1 58.07(13) . 1_545
O7 C8 Ce1 65.09(13) . 1_545
C6 C8 Ce1 168.13(17) . 1_545
K1 O1W H1B 121.3(15) . .
K1 O1W H1A 115.4(13) . .
H1B O1W H1A 105.0(18) . .
K1 O2W K1 149.33(14) . 2_556
K1 O2W H2 108(3) . .
K1 O2W H2 93(3) 2_556 .

loop_
_geom_bond_atom_site_label_1
_geom_bond_atom_site_label_2
_geom_bond_distance
_geom_bond_site_symmetry_2
Ce1 O3 2.444(2) 7_546
Ce1 O7 2.4759(17) 7_546
Ce1 O2 2.4921(17) .
Ce1 O6 2.5017(18) 7_546
Ce1 O5 2.5215(18) .
Ce1 O9 2.528(2) .
Ce1 O8 2.6089(17) 1_565
Ce1 O1 2.6501(18) .
Ce1 O7 2.7609(18) 1_565
Ce1 C3 2.910(3) .
Ce1 C8 3.044(2) 1_565
Ce1 K1 4.1199(7) 5_556
K1 O1 2.7014(19) 5_556
K1 O4 2.750(2) 7_546
K1 O5 2.764(2) .
K1 O8 2.895(2) 1_565
K1 N3 2.951(2) .
K1 O8 2.9599(19) 5_546
K1 N4 2.966(2) 1_565
K1 O2W 3.2195(13) .
K1 O1W 3.352(3) .
K1 O5 3.361(2) 5_556
K1 K1 4.0735(16) 5_556
K1 Ce1 4.1199(7) 5_556
S1 N2 1.633(3) .
S1 N1 1.638(2) .
S2 N3 1.617(2) .
S2 N4 1.624(2) .
O1 C3 1.250(3) .
O1 K1 2.7014(19) 5_556
O2 C3 1.260(3) .
O3 C4 1.271(4) .
O3 Ce1 2.444(2) 7_546
O4 C4 1.222(4) .
O4 K1 2.750(2) 7_546
O5 C7 1.241(3) .
O5 K1 3.361(2) 5_556
O6 C7 1.252(3) .
O6 Ce1 2.5017(18) 7_546
O7 C8 1.260(3) .
O7 Ce1 2.4759(17) 7_546
O7 Ce1 2.7609(18) 1_545
O8 C8 1.245(3) .
O8 Ce1 2.6089(17) 1_545
O8 K1 2.895(2) 1_545
O8 K1 2.9599(19) 5_546
O9 H9A 0.970(18) .
O9 H9B 0.960(18) .
N1 C1 1.317(3) .
N2 C2 1.314(4) .
N3 C5 1.329(3) .
N4 C6 1.325(3) .
N4 K1 2.966(2) 1_545
C1 C2 1.418(4) .
C1 C3 1.494(4) .
C2 C4 1.515(4) .
C5 C6 1.431(4) .
C5 C7 1.513(3) .
C6 C8 1.506(3) .
C8 Ce1 3.044(2) 1_545
O1W H1B 1.018(17) .
O1W H1A 1.029(16) .
O2W K1 3.2195(13) 2_556
O2W H2 0.961(19) .

loop_
_geom_hbond_atom_site_label_D
_geom_hbond_atom_site_label_H
_geom_hbond_atom_site_label_A
_geom_hbond_distance_DH
_geom_hbond_distance_HA
_geom_hbond_distance_DA
_geom_hbond_angle_DHA
_geom_hbond_site_symmetry_A
O9 H9A O3 0.970(18) 1.899(19) 2.843(3) 164(3) 1_565
O9 H9B O1W 0.960(18) 1.89(2) 2.820(3) 162(4) 5_556
O2W H2 N1 0.961(19) 2.06(2) 3.002(3) 165(4) 6_556
O1W H1B O4 1.018(17) 1.87(2) 2.805(4) 152(3) 8_446
